data_9013321
loop_
_publ_author_name
'Antao, S. M.'
'Hassan, I.'
'Wang, J.'
'Lee, P. L.'
'Toby, B. H.'

_publ_section_title
;State-of-the-art high-resolution powder x-ray diffraction (HRPXRD)
 illustrated with Rietveld structure refinement of quartz, sodalite,
 tremolite, and meionite Locality: not specified
;
_journal_name_full 'The Canadian Mineralogist'
_journal_page_first 1501
_journal_page_last 1509
_journal_paper_doi 10.3749/canmin.46.5.1501
_journal_volume 46
_journal_year 2008
_chemical_compound_source 'not specified'
_chemical_formula_sum 'O2 Si'
_chemical_name_mineral Quartz
_space_group_IT_number 154
_symmetry_space_group_name_Hall 'P 32 2"'
_symmetry_space_group_name_H-M 'P 32 2 1'
_cell_angle_alpha 90
_cell_angle_beta 90
_cell_angle_gamma 120
_cell_length_a 4.913437
_cell_length_b 4.913437
_cell_length_c 5.405118
_cell_formula_units_Z 3
_cell_volume 113.007
_database_code_amcsd 0006212
_exptl_crystal_density_diffrn 2.649
_cod_original_formula_sum 'Si O2'
_cod_database_code 9013321

loop_
_space_group_symop_operation_xyz
x,y,z
y,x,-z
-y,x-y,2/3+z
-x,-x+y,2/3-z
-x+y,-x,1/3+z
x-y,-y,1/3-z

loop_
_atom_site_aniso_label
_atom_site_aniso_U_11
_atom_site_aniso_U_22
_atom_site_aniso_U_33
_atom_site_aniso_U_12
_atom_site_aniso_U_13
_atom_site_aniso_U_23
Si 0.00733 0.00590 0.00535 0.00294 0.00027 0.00055
O 0.01200 0.01050 0.01180 0.00650 -0.00290 -0.00400

loop_
_atom_site_label
_atom_site_fract_x
_atom_site_fract_y
_atom_site_fract_z
_atom_site_U_iso_or_equiv
Si 0.47000 0.00000 0.66667 0.00620
O 0.41460 0.26780 0.78543 0.01090

loop_
_cod_related_entry_id
_cod_related_entry_database
_cod_related_entry_code
1 AMCSD 0006212
